data_2239461
loop_
_publ_author_name
'Tiritiris, Ioannis'
'Saur, Stefan'
'Kantlehner, Willi'

_publ_section_title
;
 (Methoxymethylidene)dimethylazanium tetraphenylborate acetonitrile
 monosolvate
;
_journal_coeditor_code ZL2579
_journal_issue 3
_journal_name_full 'Acta Crystallographica Section E'
_journal_page_first o333
_journal_paper_doi 10.1107/S1600536814003481
_journal_volume 70
_journal_year 2014
_chemical_formula_iupac 'C4 H10 N O +, C24 H20 B -, C2 H3 N'
_chemical_formula_moiety 'C4 H10 N O +, C24 H20 B -, C2 H3 N'
_chemical_formula_sum 'C30 H33 B N2 O'
_chemical_formula_weight 448.39
_chemical_name_systematic
;
(Methoxymethylidene)dimethylazanium tetraphenylborate acetonitrile monosolvate
;
_space_group_IT_number 14
_symmetry_cell_setting monoclinic
_symmetry_space_group_name_Hall '-P 2yn'
_symmetry_space_group_name_H-M 'P 1 21/n 1'
_atom_sites_solution_hydrogens geom
_atom_sites_solution_primary direct
_atom_sites_solution_secondary difmap
_audit_creation_method SHELXL97
_cell_angle_alpha 90.00
_cell_angle_beta 103.515(3)
_cell_angle_gamma 90.00
_cell_formula_units_Z 4
_cell_length_a 10.6715(5)
_cell_length_b 16.9824(9)
_cell_length_c 14.4061(7)
_cell_measurement_reflns_used 54637
_cell_measurement_temperature 100(2)
_cell_measurement_theta_max 30.59
_cell_measurement_theta_min 1.88
_cell_volume 2538.5(2)
_computing_cell_refinement 'SAINT (Bruker, 2008)'
_computing_data_collection 'APEX2 (Bruker, 2008)'
_computing_data_reduction 'SAINT (Bruker, 2008)'
_computing_molecular_graphics 'DIAMOND (Brandenburg & Putz, 2005)'
_computing_publication_material 'SHELXL97 (Sheldrick, 2008)'
_computing_structure_refinement 'SHELXL97 (Sheldrick, 2008)'
_computing_structure_solution 'SHELXS97 (Sheldrick, 2008)'
_diffrn_ambient_temperature 100(2)
_diffrn_measured_fraction_theta_full 0.999
_diffrn_measured_fraction_theta_max 0.999
_diffrn_measurement_device_type 'Bruker Kappa APEXII DUO'
_diffrn_measurement_method '\f scans, and \w scans'
_diffrn_radiation_monochromator graphite
_diffrn_radiation_type MoK\a
_diffrn_radiation_wavelength 0.71073
_diffrn_reflns_av_R_equivalents 0.0446
_diffrn_reflns_av_sigmaI/netI 0.0371
_diffrn_reflns_limit_h_max 15
_diffrn_reflns_limit_h_min -15
_diffrn_reflns_limit_k_max 24
_diffrn_reflns_limit_k_min -24
_diffrn_reflns_limit_l_max 20
_diffrn_reflns_limit_l_min -20
_diffrn_reflns_number 54637
_diffrn_reflns_theta_full 30.59
_diffrn_reflns_theta_max 30.59
_diffrn_reflns_theta_min 1.88
_diffrn_standards_interval_count 0
_diffrn_standards_interval_time 0
_diffrn_standards_number 0
_exptl_absorpt_coefficient_mu 0.070
_exptl_absorpt_correction_type none
_exptl_crystal_colour colorless
_exptl_crystal_density_diffrn 1.173
_exptl_crystal_density_method 'not measured'
_exptl_crystal_description block
_exptl_crystal_F_000 960
_exptl_crystal_size_max 0.20
_exptl_crystal_size_mid 0.15
_exptl_crystal_size_min 0.10
_refine_diff_density_max 0.422
_refine_diff_density_min -0.425
_refine_ls_extinction_method none
_refine_ls_goodness_of_fit_ref 1.011
_refine_ls_hydrogen_treatment mixed
_refine_ls_matrix_type full
_refine_ls_number_parameters 315
_refine_ls_number_reflns 7810
_refine_ls_number_restraints 0
_refine_ls_restrained_S_all 1.011
_refine_ls_R_factor_all 0.0756
_refine_ls_R_factor_gt 0.0502
_refine_ls_shift/su_max 0.000
_refine_ls_shift/su_mean 0.000
_refine_ls_structure_factor_coef Fsqd
_refine_ls_weighting_details 'calc w=1/[\s^2^(Fo^2^)+(0.0606P)^2^+1.2901P] where P=(Fo^2^+2Fc^2^)/3'
_refine_ls_weighting_scheme calc
_refine_ls_wR_factor_gt 0.1208
_refine_ls_wR_factor_ref 0.1363
_reflns_number_gt 5762
_reflns_number_total 7810
_reflns_threshold_expression I>2sigma(I)
_cod_data_source_file zl2579sup1.cf
_cod_data_source_block I
_cod_original_sg_symbol_H-M 'P 21/n'
_cod_database_code 2239461
_cod_database_fobs_code 2239461

loop_
_symmetry_equiv_pos_as_xyz
'x, y, z'
'-x+1/2, y+1/2, -z+1/2'
'-x, -y, -z'
'x-1/2, -y-1/2, z-1/2'

loop_
_atom_site_type_symbol
_atom_site_label
_atom_site_fract_x
_atom_site_fract_y
_atom_site_fract_z
_atom_site_U_iso_or_equiv
_atom_site_adp_type
_atom_site_calc_flag
_atom_site_refinement_flags
_atom_site_occupancy
_atom_site_symmetry_multiplicity
C C1 0.46641(13) 0.40926(8) 0.41370(10) 0.0232(3) Uani d . 1 1
H H1A 0.4462 0.3829 0.4689 0.035 Uiso calc R 1 1
H H1B 0.3895 0.4364 0.3773 0.035 Uiso calc R 1 1
H H1C 0.5355 0.4476 0.4357 0.035 Uiso calc R 1 1
C C2 0.40869(13) 0.30622(9) 0.28573(11) 0.0250(3) Uani d . 1 1
H H2A 0.4494 0.2710 0.2476 0.037 Uiso calc R 1 1
H H2B 0.3514 0.3429 0.2434 0.037 Uiso calc R 1 1
H H2C 0.3586 0.2751 0.3216 0.037 Uiso calc R 1 1
N N1 0.50842(10) 0.35056(6) 0.35249(8) 0.0164(2) Uani d . 1 1
C C3 0.62856(12) 0.33664(8) 0.35858(9) 0.0170(2) Uani d . 1 1
H H3 0.6545(15) 0.2972(10) 0.3213(12) 0.022(4) Uiso d . 1 1
O O1 0.71519(8) 0.37622(6) 0.41880(6) 0.0192(2) Uani d . 1 1
C C4 0.84859(12) 0.35136(9) 0.43104(10) 0.0243(3) Uani d . 1 1
H H4A 0.8737 0.3187 0.4885 0.036 Uiso calc R 1 1
H H4B 0.9044 0.3978 0.4377 0.036 Uiso calc R 1 1
H H4C 0.8575 0.3208 0.3752 0.036 Uiso calc R 1 1
B B1 0.76218(12) 0.20090(8) 0.12815(9) 0.0131(2) Uani d . 1 1
C C5 0.69730(11) 0.15845(7) 0.02587(8) 0.0132(2) Uani d . 1 1
C C6 0.66415(11) 0.20044(7) -0.06029(9) 0.0153(2) Uani d . 1 1
H H6A 0.6699 0.2563 -0.0582 0.018 Uiso calc R 1 1
C C7 0.62318(11) 0.16379(8) -0.14890(9) 0.0175(2) Uani d . 1 1
H H7A 0.6021 0.1946 -0.2055 0.021 Uiso calc R 1 1
C C8 0.61317(12) 0.08245(8) -0.15432(9) 0.0197(3) Uani d . 1 1
H H8A 0.5849 0.0570 -0.2143 0.024 Uiso calc R 1 1
C C9 0.64509(12) 0.03865(8) -0.07057(9) 0.0190(3) Uani d . 1 1
H H9A 0.6388 -0.0171 -0.0733 0.023 Uiso calc R 1 1
C C10 0.68623(12) 0.07615(7) 0.01730(9) 0.0162(2) Uani d . 1 1
H H10A 0.7076 0.0449 0.0735 0.019 Uiso calc R 1 1
C C11 0.91812(11) 0.19238(7) 0.13791(8) 0.0136(2) Uani d . 1 1
C C12 0.98740(12) 0.24623(7) 0.09522(9) 0.0168(2) Uani d . 1 1
H H12A 0.9434 0.2908 0.0635 0.020 Uiso calc R 1 1
C C13 1.11786(12) 0.23712(8) 0.09739(9) 0.0196(3) Uani d . 1 1
H H13A 1.1610 0.2756 0.0684 0.024 Uiso calc R 1 1
C C14 1.18458(12) 0.17234(8) 0.14155(10) 0.0210(3) Uani d . 1 1
H H14A 1.2737 0.1660 0.1437 0.025 Uiso calc R 1 1
C C15 1.11920(13) 0.11662(8) 0.18281(10) 0.0212(3) Uani d . 1 1
H H15A 1.1634 0.0713 0.2125 0.025 Uiso calc R 1 1
C C16 0.98875(12) 0.12694(8) 0.18076(9) 0.0178(2) Uani d . 1 1
H H16A 0.9461 0.0881 0.2095 0.021 Uiso calc R 1 1
C C17 0.71395(11) 0.16101(7) 0.21767(8) 0.0141(2) Uani d . 1 1
C C18 0.58786(12) 0.13210(8) 0.20676(9) 0.0171(2) Uani d . 1 1
H H18A 0.5346 0.1279 0.1441 0.021 Uiso calc R 1 1
C C19 0.53758(13) 0.10938(8) 0.28364(10) 0.0209(3) Uani d . 1 1
H H19A 0.4517 0.0903 0.2728 0.025 Uiso calc R 1 1
C C20 0.61303(14) 0.11463(9) 0.37614(10) 0.0237(3) Uani d . 1 1
H H20A 0.5791 0.1001 0.4291 0.028 Uiso calc R 1 1
C C21 0.73893(14) 0.14146(9) 0.38990(9) 0.0229(3) Uani d . 1 1
H H21A 0.7920 0.1447 0.4527 0.027 Uiso calc R 1 1
C C22 0.78792(12) 0.16375(8) 0.31212(9) 0.0177(2) Uani d . 1 1
H H22A 0.8746 0.1815 0.3234 0.021 Uiso calc R 1 1
C C23 0.71577(11) 0.29311(7) 0.13220(8) 0.0139(2) Uani d . 1 1
C C24 0.58709(12) 0.31596(8) 0.09488(10) 0.0194(3) Uani d . 1 1
H H24A 0.5284 0.2782 0.0606 0.023 Uiso calc R 1 1
C C25 0.54234(13) 0.39139(8) 0.10609(10) 0.0241(3) Uani d . 1 1
H H25A 0.4547 0.4042 0.0794 0.029 Uiso calc R 1 1
C C26 0.62499(14) 0.44803(8) 0.15603(10) 0.0230(3) Uani d . 1 1
H H26A 0.5948 0.4997 0.1638 0.028 Uiso calc R 1 1
C C27 0.75235(13) 0.42791(8) 0.19436(10) 0.0207(3) Uani d . 1 1
H H27A 0.8102 0.4659 0.2290 0.025 Uiso calc R 1 1
C C28 0.79607(12) 0.35215(7) 0.18238(9) 0.0166(2) Uani d . 1 1
H H28A 0.8839 0.3399 0.2093 0.020 Uiso calc R 1 1
N N2 0.2002(2) 0.44404(10) 0.12761(13) 0.0599(5) Uani d . 1 1
C C29 0.21400(16) 0.50210(9) 0.09583(10) 0.0284(3) Uani d . 1 1
C C30 0.2352(4) 0.57636(13) 0.0566(2) 0.0899(11) Uani d . 1 1
H H30A 0.2142 0.6185 0.0969 0.135 Uiso calc R 1 1
H H30B 0.1801 0.5811 -0.0079 0.135 Uiso calc R 1 1
H H30C 0.3258 0.5807 0.0538 0.135 Uiso calc R 1 1

loop_
_atom_site_aniso_label
_atom_site_aniso_U_11
_atom_site_aniso_U_22
_atom_site_aniso_U_33
_atom_site_aniso_U_12
_atom_site_aniso_U_13
_atom_site_aniso_U_23
C1 0.0197(6) 0.0234(7) 0.0280(7) 0.0057(5) 0.0084(5) -0.0057(5)
C2 0.0168(6) 0.0288(7) 0.0291(7) -0.0024(5) 0.0049(5) -0.0071(6)
N1 0.0154(5) 0.0165(5) 0.0182(5) 0.0012(4) 0.0058(4) 0.0003(4)
C3 0.0163(5) 0.0193(6) 0.0163(6) 0.0007(5) 0.0054(4) -0.0001(5)
O1 0.0145(4) 0.0243(5) 0.0190(4) 0.0004(3) 0.0043(3) -0.0037(4)
C4 0.0133(6) 0.0354(8) 0.0236(7) 0.0010(5) 0.0035(5) -0.0061(6)
B1 0.0135(6) 0.0123(6) 0.0128(6) -0.0008(4) 0.0019(5) -0.0006(5)
C5 0.0109(5) 0.0146(5) 0.0141(5) -0.0006(4) 0.0031(4) -0.0004(4)
C6 0.0141(5) 0.0161(6) 0.0154(5) -0.0011(4) 0.0029(4) 0.0010(4)
C7 0.0127(5) 0.0261(7) 0.0132(5) -0.0013(5) 0.0017(4) 0.0022(5)
C8 0.0156(5) 0.0278(7) 0.0157(6) -0.0037(5) 0.0036(4) -0.0073(5)
C9 0.0199(6) 0.0168(6) 0.0209(6) -0.0028(5) 0.0061(5) -0.0056(5)
C10 0.0176(5) 0.0156(6) 0.0155(6) -0.0012(4) 0.0039(4) 0.0000(4)
C11 0.0143(5) 0.0146(5) 0.0112(5) -0.0003(4) 0.0015(4) -0.0023(4)
C12 0.0172(5) 0.0166(6) 0.0162(6) 0.0006(4) 0.0035(4) 0.0003(4)
C13 0.0183(6) 0.0216(6) 0.0201(6) -0.0041(5) 0.0069(5) -0.0021(5)
C14 0.0134(5) 0.0286(7) 0.0206(6) 0.0010(5) 0.0034(5) -0.0039(5)
C15 0.0193(6) 0.0238(7) 0.0195(6) 0.0065(5) 0.0023(5) 0.0019(5)
C16 0.0178(6) 0.0179(6) 0.0179(6) 0.0016(5) 0.0043(5) 0.0011(5)
C17 0.0170(5) 0.0119(5) 0.0134(5) 0.0018(4) 0.0035(4) -0.0010(4)
C18 0.0174(5) 0.0183(6) 0.0156(6) -0.0006(5) 0.0037(4) -0.0001(4)
C19 0.0208(6) 0.0223(6) 0.0217(6) 0.0006(5) 0.0092(5) 0.0019(5)
C20 0.0292(7) 0.0262(7) 0.0189(6) 0.0061(6) 0.0123(5) 0.0047(5)
C21 0.0277(7) 0.0272(7) 0.0131(6) 0.0070(5) 0.0036(5) 0.0018(5)
C22 0.0177(5) 0.0193(6) 0.0151(6) 0.0025(5) 0.0019(4) -0.0010(5)
C23 0.0152(5) 0.0148(5) 0.0119(5) -0.0013(4) 0.0034(4) -0.0007(4)
C24 0.0156(5) 0.0180(6) 0.0227(6) -0.0003(5) 0.0007(5) -0.0053(5)
C25 0.0197(6) 0.0217(7) 0.0284(7) 0.0052(5) 0.0004(5) -0.0056(5)
C26 0.0282(7) 0.0154(6) 0.0254(7) 0.0025(5) 0.0064(5) -0.0039(5)
C27 0.0249(6) 0.0157(6) 0.0214(6) -0.0049(5) 0.0053(5) -0.0049(5)
C28 0.0165(5) 0.0170(6) 0.0156(6) -0.0020(4) 0.0022(4) -0.0020(4)
N2 0.1152(17) 0.0315(9) 0.0441(10) -0.0065(9) 0.0412(11) -0.0027(7)
C29 0.0433(9) 0.0261(7) 0.0184(6) 0.0057(6) 0.0126(6) 0.0001(5)
C30 0.191(3) 0.0343(11) 0.0705(17) 0.0081(16) 0.084(2) 0.0175(11)

loop_
_atom_type_symbol
_atom_type_description
_atom_type_scat_dispersion_real
_atom_type_scat_dispersion_imag
_atom_type_scat_source
C C 0.0033 0.0016 'International Tables Vol C Tables 4.2.6.8 and 6.1.1.4'
H H 0.0000 0.0000 'International Tables Vol C Tables 4.2.6.8 and 6.1.1.4'
B B 0.0013 0.0007 'International Tables Vol C Tables 4.2.6.8 and 6.1.1.4'
N N 0.0061 0.0033 'International Tables Vol C Tables 4.2.6.8 and 6.1.1.4'
O O 0.0106 0.0060 'International Tables Vol C Tables 4.2.6.8 and 6.1.1.4'

loop_
_geom_angle_atom_site_label_1
_geom_angle_atom_site_label_2
_geom_angle_atom_site_label_3
_geom_angle
N1 C1 H1A 109.5
N1 C1 H1B 109.5
H1A C1 H1B 109.5
N1 C1 H1C 109.5
H1A C1 H1C 109.5
H1B C1 H1C 109.5
N1 C2 H2A 109.5
N1 C2 H2B 109.5
H2A C2 H2B 109.5
N1 C2 H2C 109.5
H2A C2 H2C 109.5
H2B C2 H2C 109.5
C3 N1 C2 120.64(11)
C3 N1 C1 121.54(11)
C2 N1 C1 117.79(10)
N1 C3 O1 119.55(12)
N1 C3 H3 120.9(10)
O1 C3 H3 119.5(10)
C3 O1 C4 117.03(10)
O1 C4 H4A 109.5
O1 C4 H4B 109.5
H4A C4 H4B 109.5
O1 C4 H4C 109.5
H4A C4 H4C 109.5
H4B C4 H4C 109.5
C5 B1 C17 112.33(10)
C5 B1 C11 104.15(9)
C17 B1 C11 113.17(10)
C5 B1 C23 112.46(10)
C17 B1 C23 102.26(9)
C11 B1 C23 112.79(9)
C6 C5 C10 115.41(11)
C6 C5 B1 122.49(10)
C10 C5 B1 121.65(10)
C7 C6 C5 122.88(12)
C7 C6 H6A 118.6
C5 C6 H6A 118.6
C8 C7 C6 119.97(12)
C8 C7 H7A 120.0
C6 C7 H7A 120.0
C7 C8 C9 118.97(12)
C7 C8 H8A 120.5
C9 C8 H8A 120.5
C8 C9 C10 120.34(12)
C8 C9 H9A 119.8
C10 C9 H9A 119.8
C9 C10 C5 122.44(12)
C9 C10 H10A 118.8
C5 C10 H10A 118.8
C16 C11 C12 115.14(11)
C16 C11 B1 122.47(11)
C12 C11 B1 122.09(10)
C13 C12 C11 122.89(12)
C13 C12 H12A 118.6
C11 C12 H12A 118.6
C14 C13 C12 120.20(12)
C14 C13 H13A 119.9
C12 C13 H13A 119.9
C13 C14 C15 118.88(12)
C13 C14 H14A 120.6
C15 C14 H14A 120.6
C14 C15 C16 120.22(12)
C14 C15 H15A 119.9
C16 C15 H15A 119.9
C15 C16 C11 122.64(12)
C15 C16 H16A 118.7
C11 C16 H16A 118.7
C22 C17 C18 115.22(11)
C22 C17 B1 122.58(11)
C18 C17 B1 121.57(10)
C19 C18 C17 122.96(12)
C19 C18 H18A 118.5
C17 C18 H18A 118.5
C20 C19 C18 120.01(12)
C20 C19 H19A 120.0
C18 C19 H19A 120.0
C21 C20 C19 118.85(12)
C21 C20 H20A 120.6
C19 C20 H20A 120.6
C20 C21 C22 120.42(12)
C20 C21 H21A 119.8
C22 C21 H21A 119.8
C21 C22 C17 122.52(12)
C21 C22 H22A 118.7
C17 C22 H22A 118.7
C28 C23 C24 115.05(11)
C28 C23 B1 122.99(10)
C24 C23 B1 121.53(10)
C25 C24 C23 122.75(12)
C25 C24 H24A 118.6
C23 C24 H24A 118.6
C26 C25 C24 120.35(12)
C26 C25 H25A 119.8
C24 C25 H25A 119.8
C27 C26 C25 118.78(12)
C27 C26 H26A 120.6
C25 C26 H26A 120.6
C26 C27 C28 120.29(12)
C26 C27 H27A 119.9
C28 C27 H27A 119.9
C27 C28 C23 122.78(12)
C27 C28 H28A 118.6
C23 C28 H28A 118.6
N2 C29 C30 178.5(3)
C29 C30 H30A 109.5
C29 C30 H30B 109.5
H30A C30 H30B 109.5
C29 C30 H30C 109.5
H30A C30 H30C 109.5
H30B C30 H30C 109.5

loop_
_geom_bond_atom_site_label_1
_geom_bond_atom_site_label_2
_geom_bond_distance
C1 N1 1.4686(16)
C1 H1A 0.9800
C1 H1B 0.9800
C1 H1C 0.9800
C2 N1 1.4651(17)
C2 H2A 0.9800
C2 H2B 0.9800
C2 H2C 0.9800
N1 C3 1.2864(16)
C3 O1 1.2978(15)
C3 H3 0.940(17)
O1 C4 1.4555(15)
C4 H4A 0.9800
C4 H4B 0.9800
C4 H4C 0.9800
B1 C5 1.6411(17)
B1 C17 1.6423(18)
B1 C11 1.6433(17)
B1 C23 1.6477(18)
C5 C6 1.4033(17)
C5 C10 1.4056(17)
C6 C7 1.3954(17)
C6 H6A 0.9500
C7 C8 1.3862(19)
C7 H7A 0.9500
C8 C9 1.3903(19)
C8 H8A 0.9500
C9 C10 1.3933(17)
C9 H9A 0.9500
C10 H10A 0.9500
C11 C16 1.4023(17)
C11 C12 1.4049(17)
C12 C13 1.3938(17)
C12 H12A 0.9500
C13 C14 1.3822(19)
C13 H13A 0.9500
C14 C15 1.3889(19)
C14 H14A 0.9500
C15 C16 1.3966(17)
C15 H15A 0.9500
C16 H16A 0.9500
C17 C22 1.4053(17)
C17 C18 1.4062(17)
C18 C19 1.3933(17)
C18 H18A 0.9500
C19 C20 1.389(2)
C19 H19A 0.9500
C20 C21 1.388(2)
C20 H20A 0.9500
C21 C22 1.3949(18)
C21 H21A 0.9500
C22 H22A 0.9500
C23 C28 1.4044(17)
C23 C24 1.4072(17)
C24 C25 1.3897(18)
C24 H24A 0.9500
C25 C26 1.3872(19)
C25 H25A 0.9500
C26 C27 1.3850(19)
C26 H26A 0.9500
C27 C28 1.3930(18)
C27 H27A 0.9500
C28 H28A 0.9500
N2 C29 1.111(2)
C29 C30 1.421(3)
C30 H30A 0.9800
C30 H30B 0.9800
C30 H30C 0.9800

loop_
_geom_hbond_atom_site_label_D
_geom_hbond_atom_site_label_H
_geom_hbond_atom_site_label_A
_geom_hbond_site_symmetry_A
_geom_hbond_distance_DH
_geom_hbond_distance_HA
_geom_hbond_distance_DA
_geom_hbond_angle_DHA
_geom_hbond_publ_flag
C3 H3 Cg1 1 0.94(2) 2.75(2) 3.542(2) 143(2) y
C3 H3 Cg2 1 0.94(2) 2.88(2) 3.272(2) 106(2) y
C2 H2B N2 1 0.98 2.66 3.640(2) 178 y

loop_
_geom_torsion_atom_site_label_1
_geom_torsion_atom_site_label_2
_geom_torsion_atom_site_label_3
_geom_torsion_atom_site_label_4
_geom_torsion
C2 N1 C3 O1 -179.44(12)
C1 N1 C3 O1 -1.32(19)
N1 C3 O1 C4 172.58(12)
C17 B1 C5 C6 145.07(11)
C11 B1 C5 C6 -92.10(12)
C23 B1 C5 C6 30.35(15)
C17 B1 C5 C10 -43.00(15)
C11 B1 C5 C10 79.83(13)
C23 B1 C5 C10 -157.72(10)
C10 C5 C6 C7 -0.15(17)
B1 C5 C6 C7 172.26(11)
C5 C6 C7 C8 0.34(18)
C6 C7 C8 C9 -0.31(18)
C7 C8 C9 C10 0.12(19)
C8 C9 C10 C5 0.07(19)
C6 C5 C10 C9 -0.06(17)
B1 C5 C10 C9 -172.53(11)
C5 B1 C11 C16 -89.05(13)
C17 B1 C11 C16 33.23(15)
C23 B1 C11 C16 148.72(11)
C5 B1 C11 C12 84.26(13)
C17 B1 C11 C12 -153.46(11)
C23 B1 C11 C12 -37.98(15)
C16 C11 C12 C13 -1.88(18)
B1 C11 C12 C13 -175.65(11)
C11 C12 C13 C14 1.05(19)
C12 C13 C14 C15 0.47(19)
C13 C14 C15 C16 -1.0(2)
C14 C15 C16 C11 0.1(2)
C12 C11 C16 C15 1.30(18)
B1 C11 C16 C15 175.04(12)
C5 B1 C17 C22 154.41(11)
C11 B1 C17 C22 36.81(15)
C23 B1 C17 C22 -84.80(13)
C5 B1 C17 C18 -35.14(15)
C11 B1 C17 C18 -152.73(11)
C23 B1 C17 C18 85.66(13)
C22 C17 C18 C19 1.48(18)
B1 C17 C18 C19 -169.64(12)
C17 C18 C19 C20 -0.1(2)
C18 C19 C20 C21 -1.1(2)
C19 C20 C21 C22 0.9(2)
C20 C21 C22 C17 0.6(2)
C18 C17 C22 C21 -1.68(18)
B1 C17 C22 C21 169.34(12)
C5 B1 C23 C28 -146.49(11)
C17 B1 C23 C28 92.80(13)
C11 B1 C23 C28 -29.06(16)
C5 B1 C23 C24 41.38(15)
C17 B1 C23 C24 -79.33(13)
C11 B1 C23 C24 158.81(11)
C28 C23 C24 C25 0.38(19)
B1 C23 C24 C25 173.10(12)
C23 C24 C25 C26 -0.3(2)
C24 C25 C26 C27 -0.1(2)
C25 C26 C27 C28 0.2(2)
C26 C27 C28 C23 -0.1(2)
C24 C23 C28 C27 -0.20(18)
B1 C23 C28 C27 -172.80(12)
